data_1001198
loop_
_publ_author_name
'Goreaud, M'
'Desgardin, G'
'Raveau, B'

_publ_section_title
;
Le tungstate de rubidium Rb~20+x~ (W~4~ O~6~)~1/3-x/12~ W~32~ O~108~ :
pyrochlore a reseau hote deficitaire
;
_journal_coden_ASTM JSSCBI
_journal_name_full 'Journal of Solid State Chemistry'
_journal_page_first 145
_journal_page_last 151
_journal_paper_doi 10.1016/0022-4596(79)90153-1
_journal_volume 27
_journal_year 1979
_chemical_formula_structural 'RB21.79 W32.74 O108'
_chemical_formula_sum 'O108 Rb21.79 W32.74'
_chemical_name_systematic 'RUBIDIUM TUNGSTEN OXIDE (21.8/32.7/108)'
_space_group_IT_number 82
_symmetry_cell_setting tetragonal
_symmetry_Int_Tables_number 82
_symmetry_space_group_name_Hall 'I -4'
_symmetry_space_group_name_H-M 'I -4'
_cell_angle_alpha 90
_cell_angle_beta 90
_cell_angle_gamma 90
_cell_formula_units_Z 1
_cell_length_a 15.966
_cell_length_b 15.966
_cell_length_c 10.099
_cell_volume 2574.4
_refine_ls_R_factor_all 0.075
_cod_database_code 1001198

loop_
_symmetry_equiv_pos_as_xyz
x,y,z
-x,-y,z
y,-x,-z
-y,x,-z
1/2+x,1/2+y,1/2+z
1/2-x,1/2-y,1/2+z
1/2+y,1/2-x,1/2-z
1/2-y,1/2+x,1/2-z

loop_
_atom_site_label
_atom_site_type_symbol
_atom_site_symmetry_multiplicity
_atom_site_Wyckoff_symbol
_atom_site_fract_x
_atom_site_fract_y
_atom_site_fract_z
_atom_site_occupancy
_atom_site_attached_hydrogens
_atom_site_calc_flag
W1 W6+ 8 g 0.13072(10) 0.18242(10) 0.3530(2) 1. 0 d
W2 W6+ 8 g 0.27863(11) 0.14773(10) 0.0867(2) 1. 0 d
W3 W6+ 8 g 0.03788(10) 0.39155(9) 0.3833(2) 1. 0 d
W4 W6+ 8 g 0.01587(10) 0.23759(11) 0.6655(2) 1. 0 d
W5 W6+ 8 g 0.4494(11) 0.5964(11) 0.3791(20) 0.092 0 d
Rb1 Rb1+ 4 e 0. 0. 0.5258(33) 0.5 0 d
Rb2 Rb1+ 8 g 0.4779(17) 0. 0.25 0.25 0 d
Rb3 Rb1+ 8 g 0.4106(5) 0.2069(7) 0.5067(8) 1. 0 d
Rb4 Rb1+ 8 g 0.2840(3) 0.3844(4) 0.2167(6) 1. 0 d
Rb5 Rb1+ 8 g 0.015 0.015 0.024 0.2235 0 d
O1 O2- 8 g 0.189(2) 0.092(2) 0.411(3) 1. 0 d
O2 O2- 8 g 0.296(2) 0.056(2) 0.226(3) 1. 0 d
O3 O2- 8 g 0.139(2) 0.410(4) 0.489(3) 1. 0 d
O4 O2- 8 g 0.198(3) 0.102(3) 0.012(4) 1. 0 d
O5 O2- 8 g 0.0588(31) 0.1306(31) 0.2550(53) 1. 0 d
O6 O2- 8 g 0.067(2) 0.183(2) 0.508(3) 1. 0 d
O7 O2- 8 g 0.217(2) 0.204(2) 0.223(3) 1. 0 d
O8 O2- 8 g 0.390(2) 0.200(2) 0.190(3) 1. 0 d
O9 O2- 8 g 0.215(2) 0.258(2) 0.486(3) 1. 0 d
O10 O2- 8 g 0.088(2) 0.301(2) 0.313(3) 1. 0 d
O11 O2- 8 g 0.461(2) 0.345(2) 0.269(3) 1. 0 d
O12 O2- 4 f 0. 0.5 0.441(5) 1. 0 d
O13 O2- 8 g 0.333(2) 0.014(2) 0.490(3) 1. 0 d
O14 O2- 8 g 0.109(2) 0.459(2) 0.244(3) 1. 0 d

loop_
_atom_type_symbol
_atom_type_oxidation_number
W6+ 5.930
Rb1+ 1.000
O2- -2.000
